data_7706618
loop_
_publ_author_name
'Prakash, Rini'
'Haridas, Anagha'
'Bakthavachalam, K.'
'Roisnel, Thierry'
'Halet, Jean-Fran\,cois'
'Ghosh, Sundargopal'

_publ_section_title
;
 Chemistry of group 5 metallaboranes with heterocyclic thiol ligands: a
 combined experimental and theoretical study.
;
_journal_issue 11
_journal_name_full 'Dalton transactions (Cambridge, England : 2003)'
_journal_page_first 4036
_journal_page_last 4044
_journal_paper_doi 10.1039/d0dt04362a
_journal_volume 50
_journal_year 2021
_chemical_absolute_configuration ad
_chemical_compound_source 'synthesis as described'
_chemical_formula_moiety 'C27 H38 B4 N Nb2 O S'
_chemical_formula_sum 'C27 H38 B4 N Nb2 O S'
_chemical_formula_weight 653.70
_space_group_crystal_system monoclinic
_space_group_IT_number 7
_space_group_name_Hall 'P -2yac'
_space_group_name_H-M_alt 'P 1 n 1'
_atom_sites_solution_hydrogens mixed
_audit_update_record
;
2020-01-21 deposited with the CCDC.	2021-02-12 downloaded from the CCDC.
;
_cell_angle_alpha 90
_cell_angle_beta 106.009(4)
_cell_angle_gamma 90
_cell_formula_units_Z 2
_cell_length_a 12.3639(14)
_cell_length_b 9.6186(9)
_cell_length_c 13.6552(14)
_cell_measurement_reflns_used 9988
_cell_measurement_temperature 150
_cell_measurement_theta_max 27.4734
_cell_measurement_theta_min 2.6100
_cell_measurement_wavelength 0.71073
_cell_volume 1560.9(3)
_computing_cell_refinement 'APEX3 (Bruker, 2015)'
_computing_data_collection 'SAINT (Bruker, 2014)'
_computing_data_reduction 'SAINT (Bruker, 2014)'
_computing_molecular_graphics 'SXGRAPH (Farrugia, 1999), Mercury (CSD, 2016)'
_computing_publication_material 'CRYSCALC (T. Roisnel, local program, 2018)'
_computing_structure_refinement 'SHELXL-2018_3 (Sheldrick, 2018)'
_computing_structure_solution 'SHELXT (Sheldrick, 2015)'
_diffrn_ambient_temperature 150
_diffrn_detector '(CMOS) PHOTON 100'
_diffrn_measured_fraction_theta_full 0.998
_diffrn_measured_fraction_theta_max 0.997
_diffrn_measurement_device_type 'D8 VENTURE Bruker AXS'
_diffrn_measurement_method 'rotation images'
_diffrn_radiation_monochromator 'multilayer monochromator'
_diffrn_radiation_probe x-ray
_diffrn_radiation_source 'Incoatec microfocus sealed tube'
_diffrn_radiation_type MoK\a
_diffrn_radiation_wavelength 0.71073
_diffrn_reflns_av_R_equivalents 0.0439
_diffrn_reflns_av_unetI/netI 0.0634
_diffrn_reflns_limit_h_max 16
_diffrn_reflns_limit_h_min -16
_diffrn_reflns_limit_k_max 11
_diffrn_reflns_limit_k_min -12
_diffrn_reflns_limit_l_max 17
_diffrn_reflns_limit_l_min -17
_diffrn_reflns_number 15028
_diffrn_reflns_theta_full 25.242
_diffrn_reflns_theta_max 27.514
_diffrn_reflns_theta_min 2.117
_exptl_absorpt_coefficient_mu 0.821
_exptl_absorpt_correction_T_max 0.968
_exptl_absorpt_correction_T_min 0.780
_exptl_absorpt_correction_type multi-scan
_exptl_absorpt_process_details
;
  [Sheldrick, G.M. (2014). SADABS Bruker AXS Inc., Madison, Wisconsin, USA]
;
_exptl_crystal_colour red
_exptl_crystal_density_diffrn 1.391
_exptl_crystal_description plate
_exptl_crystal_F_000 666
_exptl_crystal_size_max 0.260
_exptl_crystal_size_mid 0.230
_exptl_crystal_size_min 0.040
_refine_diff_density_max 2.140
_refine_diff_density_min -1.118
_refine_diff_density_rms 0.175
_refine_ls_abs_structure_details
;
Refined as an inversion twin.
;
_refine_ls_abs_structure_Flack 0.42(13)
_refine_ls_extinction_method none
_refine_ls_goodness_of_fit_ref 1.087
_refine_ls_hydrogen_treatment mixed
_refine_ls_matrix_type full
_refine_ls_number_parameters 234
_refine_ls_number_reflns 6903
_refine_ls_number_restraints 2
_refine_ls_restrained_S_all 1.087
_refine_ls_R_factor_all 0.0759
_refine_ls_R_factor_gt 0.0686
_refine_ls_shift/su_max 0.016
_refine_ls_shift/su_mean 0.000
_refine_ls_structure_factor_coef Fsqd
_refine_ls_weighting_details 'w=1/[\s^2^(Fo^2^)+(0.0974P)^2^+8.4148P] where P=(Fo^2^+2Fc^2^)/3'
_refine_ls_weighting_scheme calc
_refine_ls_wR_factor_gt 0.1800
_refine_ls_wR_factor_ref 0.1876
_reflns_Friedel_coverage 0.918
_reflns_Friedel_fraction_full 0.935
_reflns_Friedel_fraction_max 0.919
_reflns_number_gt 6300
_reflns_number_total 6903
_reflns_threshold_expression >2sigma(I)
_cod_data_source_file d0dt04362a2.cif
_cod_data_source_block SGGR3
_cod_depositor_comments 'Adding full bibliography for 7706618--7706622.cif.'
_cod_original_sg_symbol_H-M 'P n'
_cod_database_code 7706618

loop_
_space_group_symop_operation_xyz
'x, y, z'
'x+1/2, -y, z+1/2'

loop_
_atom_site_label
_atom_site_type_symbol
_atom_site_fract_x
_atom_site_fract_y
_atom_site_fract_z
_atom_site_U_iso_or_equiv
_atom_site_adp_type
_atom_site_occupancy
_atom_site_site_symmetry_order
_atom_site_calc_flag
_atom_site_refinement_flags_posn
_atom_site_refinement_flags_adp
_atom_site_refinement_flags_occupancy
_atom_site_disorder_assembly
_atom_site_disorder_group
Nb1 Nb 0.59622(7) 0.31005(10) 0.28479(7) 0.0222(2) Uani 1 1 d . . . . .
C1 C 0.7981(11) 0.3129(12) 0.3371(11) 0.0292(12) Uani 1 1 d . . . . .
C2 C 0.7607(11) 0.4273(13) 0.3836(9) 0.0292(12) Uani 1 1 d . . . . .
C3 C 0.7020(11) 0.5202(12) 0.3059(10) 0.0292(12) Uani 1 1 d . . . . .
C4 C 0.7021(11) 0.4572(13) 0.2099(10) 0.0292(12) Uani 1 1 d . . . . .
C5 C 0.7638(11) 0.3296(12) 0.2318(10) 0.0292(12) Uani 1 1 d . . . . .
C6 C 0.8731(13) 0.1932(17) 0.3960(13) 0.0464(16) Uani 1 1 d . . . . .
H6A H 0.860485 0.108978 0.353936 0.070 Uiso 1 1 calc R U . . .
H6B H 0.853461 0.174954 0.459596 0.070 Uiso 1 1 calc R U . . .
H6C H 0.952418 0.220185 0.411490 0.070 Uiso 1 1 calc R U . . .
C7 C 0.7861(13) 0.4595(17) 0.4962(12) 0.0464(16) Uani 1 1 d . . . . .
H7A H 0.827223 0.547599 0.510763 0.070 Uiso 1 1 calc R U . . .
H7B H 0.832120 0.384743 0.535596 0.070 Uiso 1 1 calc R U . . .
H7C H 0.715480 0.466944 0.515251 0.070 Uiso 1 1 calc R U . . .
C8 C 0.6569(14) 0.6593(17) 0.3194(13) 0.0464(16) Uani 1 1 d . . . . .
H8A H 0.621299 0.656089 0.375240 0.070 Uiso 1 1 calc R U . . .
H8B H 0.600994 0.686888 0.256363 0.070 Uiso 1 1 calc R U . . .
H8C H 0.718423 0.727107 0.335559 0.070 Uiso 1 1 calc R U . . .
C9 C 0.6658(13) 0.5255(17) 0.1074(12) 0.0464(16) Uani 1 1 d . . . . .
H9A H 0.721129 0.596112 0.102448 0.070 Uiso 1 1 calc R U . . .
H9B H 0.592259 0.569552 0.098647 0.070 Uiso 1 1 calc R U . . .
H9C H 0.660163 0.455380 0.054166 0.070 Uiso 1 1 calc R U . . .
C10 C 0.7933(13) 0.2366(18) 0.1540(13) 0.0464(16) Uani 1 1 d . . . . .
H10A H 0.735552 0.245335 0.088687 0.070 Uiso 1 1 calc R U . . .
H10B H 0.797079 0.139925 0.177225 0.070 Uiso 1 1 calc R U . . .
H10C H 0.866451 0.264299 0.145409 0.070 Uiso 1 1 calc R U . . .
Nb2 Nb 0.38193(7) 0.16621(9) 0.27407(6) 0.0214(2) Uani 1 1 d . . . . .
C11 C 0.1888(14) 0.129(2) 0.1915(13) 0.0491(17) Uani 1 1 d . . . . .
C12 C 0.2435(13) -0.0047(19) 0.2016(13) 0.0491(17) Uani 1 1 d . . . . .
C13 C 0.2793(13) -0.0322(19) 0.3112(13) 0.0491(17) Uani 1 1 d . . . . .
C14 C 0.2495(13) 0.077(2) 0.3573(13) 0.0491(17) Uani 1 1 d . . . . .
C15 C 0.1937(14) 0.1729(18) 0.2904(14) 0.0491(17) Uani 1 1 d . . . . .
C16 C 0.124(2) 0.186(3) 0.090(2) 0.098(4) Uani 1 1 d . . . . .
H16A H 0.168459 0.175630 0.041255 0.147 Uiso 1 1 calc R U . . .
H16B H 0.107671 0.284512 0.097166 0.147 Uiso 1 1 calc R U . . .
H16C H 0.053065 0.134600 0.065483 0.147 Uiso 1 1 calc R U . . .
C17 C 0.246(2) -0.105(3) 0.117(2) 0.098(4) Uani 1 1 d . . . . .
H17A H 0.321705 -0.142902 0.128444 0.147 Uiso 1 1 calc R U . . .
H17B H 0.223379 -0.056885 0.051540 0.147 Uiso 1 1 calc R U . . .
H17C H 0.192886 -0.181677 0.116752 0.147 Uiso 1 1 calc R U . . .
C18 C 0.325(2) -0.174(3) 0.352(3) 0.098(4) Uani 1 1 d . . . . .
H18A H 0.264048 -0.231720 0.361649 0.147 Uiso 1 1 calc R U . . .
H18B H 0.382866 -0.162239 0.416736 0.147 Uiso 1 1 calc R U . . .
H18C H 0.358776 -0.218772 0.302510 0.147 Uiso 1 1 calc R U . . .
C19 C 0.260(2) 0.077(3) 0.474(2) 0.098(4) Uani 1 1 d . . . . .
H19A H 0.264058 0.173050 0.498322 0.147 Uiso 1 1 calc R U . . .
H19B H 0.328034 0.026766 0.510162 0.147 Uiso 1 1 calc R U . . .
H19C H 0.193843 0.031264 0.485870 0.147 Uiso 1 1 calc R U . . .
C20 C 0.144(2) 0.310(3) 0.315(2) 0.098(4) Uani 1 1 d . . . . .
H20A H 0.141023 0.308681 0.386176 0.147 Uiso 1 1 calc R U . . .
H20B H 0.067248 0.320913 0.270091 0.147 Uiso 1 1 calc R U . . .
H20C H 0.190542 0.387578 0.304792 0.147 Uiso 1 1 calc R U . . .
S1 S 0.4370(3) 0.4884(3) 0.4731(2) 0.0316(6) Uani 1 1 d . . . . .
B21 B 0.4117(12) 0.4096(13) 0.2547(9) 0.0237(18) Uani 1 1 d . . . . .
H21 H 0.368889 0.491094 0.218082 0.028 Uiso 1 1 calc R U . . .
B22 B 0.4662(12) 0.3495(13) 0.3837(10) 0.0237(18) Uani 1 1 d . . . . .
C23 C 0.4622(10) 0.3921(11) 0.5846(9) 0.026(2) Uani 1 1 d . . . . .
N24 N 0.4813(10) 0.2616(12) 0.6004(9) 0.036(2) Uani 1 1 d . . . . .
C25 C 0.4892(11) 0.2437(15) 0.7040(11) 0.035(3) Uani 1 1 d . . . . .
C26 C 0.5052(13) 0.1279(16) 0.7665(15) 0.049(4) Uani 1 1 d . . . . .
H26 H 0.514479 0.038051 0.741114 0.058 Uiso 1 1 calc R U . . .
C27 C 0.5072(14) 0.1470(18) 0.8641(15) 0.048(4) Uani 1 1 d . . . . .
H27 H 0.518812 0.067846 0.907331 0.058 Uiso 1 1 calc R U . . .
C28 C 0.4939(12) 0.2694(17) 0.9045(14) 0.044(3) Uani 1 1 d . . . . .
H28 H 0.496359 0.274821 0.974530 0.053 Uiso 1 1 calc R U . . .
C29 C 0.4761(13) 0.3926(15) 0.8442(12) 0.039(3) Uani 1 1 d . . . . .
H29 H 0.466317 0.481439 0.870868 0.046 Uiso 1 1 calc R U . . .
C30 C 0.4742(10) 0.3721(13) 0.7447(11) 0.031(3) Uani 1 1 d . . . . .
O31 O 0.4562(8) 0.4702(9) 0.6700(6) 0.0325(19) Uani 1 1 d . . . . .
B41 B 0.5104(12) 0.1204(13) 0.1760(10) 0.0260(19) Uani 1 1 d . . . . .
H41 H 0.507047 0.085344 0.106323 0.031 Uiso 1 1 calc R U . . .
B42 B 0.5676(12) 0.0656(13) 0.3042(11) 0.0260(19) Uani 1 1 d . . . . .
H42A H 0.494(12) 0.065(15) 0.364(11) 0.031 Uiso 1 1 d . U . . .
H42B H 0.600(12) -0.033(15) 0.308(11) 0.031 Uiso 1 1 d . U . . .

loop_
_atom_site_aniso_label
_atom_site_aniso_U_11
_atom_site_aniso_U_22
_atom_site_aniso_U_33
_atom_site_aniso_U_23
_atom_site_aniso_U_13
_atom_site_aniso_U_12
Nb1 0.0286(5) 0.0231(4) 0.0149(5) 0.0011(4) 0.0059(4) 0.0021(4)
C1 0.032(3) 0.029(3) 0.028(3) 0.004(2) 0.009(2) -0.003(2)
C2 0.032(3) 0.029(3) 0.028(3) 0.004(2) 0.009(2) -0.003(2)
C3 0.032(3) 0.029(3) 0.028(3) 0.004(2) 0.009(2) -0.003(2)
C4 0.032(3) 0.029(3) 0.028(3) 0.004(2) 0.009(2) -0.003(2)
C5 0.032(3) 0.029(3) 0.028(3) 0.004(2) 0.009(2) -0.003(2)
C6 0.040(3) 0.052(4) 0.047(4) 0.006(3) 0.011(3) -0.002(3)
C7 0.040(3) 0.052(4) 0.047(4) 0.006(3) 0.011(3) -0.002(3)
C8 0.040(3) 0.052(4) 0.047(4) 0.006(3) 0.011(3) -0.002(3)
C9 0.040(3) 0.052(4) 0.047(4) 0.006(3) 0.011(3) -0.002(3)
C10 0.040(3) 0.052(4) 0.047(4) 0.006(3) 0.011(3) -0.002(3)
Nb2 0.0282(5) 0.0200(4) 0.0143(5) 0.0006(4) 0.0028(4) 0.0032(4)
C11 0.037(4) 0.062(4) 0.050(4) -0.002(3) 0.015(3) -0.016(3)
C12 0.037(4) 0.062(4) 0.050(4) -0.002(3) 0.015(3) -0.016(3)
C13 0.037(4) 0.062(4) 0.050(4) -0.002(3) 0.015(3) -0.016(3)
C14 0.037(4) 0.062(4) 0.050(4) -0.002(3) 0.015(3) -0.016(3)
C15 0.037(4) 0.062(4) 0.050(4) -0.002(3) 0.015(3) -0.016(3)
C16 0.063(6) 0.122(11) 0.109(10) -0.001(8) 0.025(6) -0.028(6)
C17 0.063(6) 0.122(11) 0.109(10) -0.001(8) 0.025(6) -0.028(6)
C18 0.063(6) 0.122(11) 0.109(10) -0.001(8) 0.025(6) -0.028(6)
C19 0.063(6) 0.122(11) 0.109(10) -0.001(8) 0.025(6) -0.028(6)
C20 0.063(6) 0.122(11) 0.109(10) -0.001(8) 0.025(6) -0.028(6)
S1 0.0454(17) 0.0269(14) 0.0241(14) -0.0056(11) 0.0122(13) 0.0034(12)
B21 0.032(5) 0.022(4) 0.014(4) 0.003(3) 0.000(3) 0.001(3)
B22 0.032(5) 0.022(4) 0.014(4) 0.003(3) 0.000(3) 0.001(3)
C23 0.028(6) 0.020(5) 0.031(6) -0.008(4) 0.010(5) 0.002(4)
N24 0.046(6) 0.030(5) 0.027(5) -0.003(4) 0.003(5) 0.007(5)
C25 0.027(6) 0.036(7) 0.041(8) -0.007(6) 0.008(6) 0.008(5)
C26 0.041(8) 0.033(7) 0.069(12) 0.003(7) 0.010(8) 0.003(6)
C27 0.035(8) 0.046(8) 0.057(11) 0.007(7) 0.004(7) 0.003(6)
C28 0.033(7) 0.043(8) 0.051(9) 0.010(7) 0.003(7) 0.001(6)
C29 0.045(8) 0.032(7) 0.038(7) 0.001(6) 0.009(6) 0.005(6)
C30 0.021(6) 0.027(6) 0.040(7) -0.005(5) 0.003(5) 0.000(4)
O31 0.047(5) 0.029(4) 0.024(4) -0.004(3) 0.015(4) -0.005(4)
B41 0.032(5) 0.019(4) 0.022(5) 0.001(3) 0.000(4) 0.000(3)
B42 0.032(5) 0.019(4) 0.022(5) 0.001(3) 0.000(4) 0.000(3)

loop_
_atom_type_symbol
_atom_type_description
_atom_type_scat_dispersion_real
_atom_type_scat_dispersion_imag
_atom_type_scat_source
C C 0.0033 0.0016 'International Tables Vol C Tables 4.2.6.8 and 6.1.1.4'
H H 0.0000 0.0000 'International Tables Vol C Tables 4.2.6.8 and 6.1.1.4'
S S 0.1246 0.1234 'International Tables Vol C Tables 4.2.6.8 and 6.1.1.4'
N N 0.0061 0.0033 'International Tables Vol C Tables 4.2.6.8 and 6.1.1.4'
O O 0.0106 0.0060 'International Tables Vol C Tables 4.2.6.8 and 6.1.1.4'
Nb Nb -2.0727 0.6215 'International Tables Vol C Tables 4.2.6.8 and 6.1.1.4'
B B 0.0013 0.0007 'International Tables Vol C Tables 4.2.6.8 and 6.1.1.4'

loop_
_geom_angle_atom_site_label_1
_geom_angle_atom_site_label_2
_geom_angle_atom_site_label_3
_geom_angle
_geom_angle_site_symmetry_1
_geom_angle_site_symmetry_3
_geom_angle_publ_flag
C4 Nb1 C3 35.6(4) . . ?
C4 Nb1 C5 35.3(4) . . ?
C3 Nb1 C5 58.4(4) . . ?
C4 Nb1 C2 58.1(4) . . ?
C3 Nb1 C2 34.7(4) . . ?
C5 Nb1 C2 57.2(4) . . ?
C4 Nb1 B22 133.8(4) . . ?
C3 Nb1 B22 103.2(4) . . ?
C5 Nb1 B22 158.8(4) . . ?
C2 Nb1 B22 101.8(4) . . ?
C4 Nb1 C1 57.5(4) . . ?
C3 Nb1 C1 57.5(4) . . ?
C5 Nb1 C1 33.8(4) . . ?
C2 Nb1 C1 34.3(4) . . ?
B22 Nb1 C1 129.4(5) . . ?
C4 Nb1 B21 107.6(4) . . ?
C3 Nb1 B21 98.4(4) . . ?
C5 Nb1 B21 141.3(4) . . ?
C2 Nb1 B21 121.9(4) . . ?
B22 Nb1 B21 44.0(4) . . ?
C1 Nb1 B21 155.1(4) . . ?
C4 Nb1 B42 139.0(5) . . ?
C3 Nb1 B42 155.5(5) . . ?
C5 Nb1 B42 106.1(5) . . ?
C2 Nb1 B42 121.8(4) . . ?
B22 Nb1 B42 87.2(5) . . ?
C1 Nb1 B42 98.7(5) . . ?
B21 Nb1 B42 104.3(5) . . ?
C4 Nb1 B41 113.1(5) . . ?
C3 Nb1 B41 148.5(5) . . ?
C5 Nb1 B41 98.3(5) . . ?
C2 Nb1 B41 150.2(5) . . ?
B22 Nb1 B41 102.6(5) . . ?
C1 Nb1 B41 116.0(5) . . ?
B21 Nb1 B41 87.7(5) . . ?
B42 Nb1 B41 43.3(5) . . ?
C4 Nb1 Nb2 149.4(3) . . ?
C3 Nb1 Nb2 149.1(3) . . ?
C5 Nb1 Nb2 149.8(3) . . ?
C2 Nb1 Nb2 149.3(3) . . ?
B22 Nb1 Nb2 51.0(3) . . ?
C1 Nb1 Nb2 149.8(3) . . ?
B21 Nb1 Nb2 51.9(3) . . ?
B42 Nb1 Nb2 52.4(4) . . ?
B41 Nb1 Nb2 51.5(4) . . ?
C5 C1 C2 109.4(11) . . ?
C5 C1 C6 126.0(13) . . ?
C2 C1 C6 124.5(13) . . ?
C5 C1 Nb1 72.4(8) . . ?
C2 C1 Nb1 72.5(7) . . ?
C6 C1 Nb1 124.6(9) . . ?
C1 C2 C3 108.5(11) . . ?
C1 C2 C7 128.0(12) . . ?
C3 C2 C7 123.3(12) . . ?
C1 C2 Nb1 73.2(7) . . ?
C3 C2 Nb1 72.3(7) . . ?
C7 C2 Nb1 125.2(9) . . ?
C2 C3 C4 106.6(11) . . ?
C2 C3 C8 127.3(13) . . ?
C4 C3 C8 125.9(12) . . ?
C2 C3 Nb1 73.0(7) . . ?
C4 C3 Nb1 70.9(7) . . ?
C8 C3 Nb1 124.7(9) . . ?
C5 C4 C3 107.7(11) . . ?
C5 C4 C9 125.2(12) . . ?
C3 C4 C9 126.0(12) . . ?
C5 C4 Nb1 73.8(7) . . ?
C3 C4 Nb1 73.5(7) . . ?
C9 C4 Nb1 127.7(9) . . ?
C1 C5 C4 107.9(11) . . ?
C1 C5 C10 126.6(12) . . ?
C4 C5 C10 125.4(12) . . ?
C1 C5 Nb1 73.7(8) . . ?
C4 C5 Nb1 70.9(7) . . ?
C10 C5 Nb1 124.5(9) . . ?
C1 C6 H6A 109.5 . . ?
C1 C6 H6B 109.5 . . ?
H6A C6 H6B 109.5 . . ?
C1 C6 H6C 109.5 . . ?
H6A C6 H6C 109.5 . . ?
H6B C6 H6C 109.5 . . ?
C2 C7 H7A 109.5 . . ?
C2 C7 H7B 109.5 . . ?
H7A C7 H7B 109.5 . . ?
C2 C7 H7C 109.5 . . ?
H7A C7 H7C 109.5 . . ?
H7B C7 H7C 109.5 . . ?
C3 C8 H8A 109.5 . . ?
C3 C8 H8B 109.5 . . ?
H8A C8 H8B 109.5 . . ?
C3 C8 H8C 109.5 . . ?
H8A C8 H8C 109.5 . . ?
H8B C8 H8C 109.5 . . ?
C4 C9 H9A 109.5 . . ?
C4 C9 H9B 109.5 . . ?
H9A C9 H9B 109.5 . . ?
C4 C9 H9C 109.5 . . ?
H9A C9 H9C 109.5 . . ?
H9B C9 H9C 109.5 . . ?
C5 C10 H10A 109.5 . . ?
C5 C10 H10B 109.5 . . ?
H10A C10 H10B 109.5 . . ?
C5 C10 H10C 109.5 . . ?
H10A C10 H10C 109.5 . . ?
H10B C10 H10C 109.5 . . ?
B22 Nb2 C11 128.7(6) . . ?
B22 Nb2 C12 156.8(5) . . ?
C11 Nb2 C12 35.3(6) . . ?
B22 Nb2 B41 104.4(5) . . ?
C11 Nb2 B41 116.4(5) . . ?
C12 Nb2 B41 98.8(5) . . ?
B22 Nb2 B21 44.4(4) . . ?
C11 Nb2 B21 105.1(6) . . ?
C12 Nb2 B21 138.0(6) . . ?
B41 Nb2 B21 88.4(5) . . ?
B22 Nb2 C14 102.0(5) . . ?
C11 Nb2 C14 56.0(6) . . ?
C12 Nb2 C14 56.1(6) . . ?
B41 Nb2 C14 148.0(6) . . ?
B21 Nb2 C14 123.4(6) . . ?
B22 Nb2 C15 101.0(5) . . ?
C11 Nb2 C15 34.1(6) . . ?
C12 Nb2 C15 56.8(6) . . ?
B41 Nb2 C15 150.6(6) . . ?
B21 Nb2 C15 99.6(5) . . ?
C14 Nb2 C15 32.7(6) . . ?
B22 Nb2 B42 87.7(5) . . ?
C11 Nb2 B42 143.6(6) . . ?
C12 Nb2 B42 109.5(5) . . ?
B41 Nb2 B42 43.4(5) . . ?
B21 Nb2 B42 104.0(5) . . ?
C14 Nb2 B42 121.1(6) . . ?
C15 Nb2 B42 153.4(5) . . ?
B22 Nb2 C13 128.4(5) . . ?
C11 Nb2 C13 57.5(6) . . ?
C12 Nb2 C13 35.4(6) . . ?
B41 Nb2 C13 116.1(5) . . ?
B21 Nb2 C13 154.0(6) . . ?
C14 Nb2 C13 31.9(6) . . ?
C15 Nb2 C13 54.8(6) . . ?
B42 Nb2 C13 100.2(5) . . ?
B22 Nb2 Nb1 52.2(4) . . ?
C11 Nb2 Nb1 150.0(4) . . ?
C12 Nb2 Nb1 151.0(4) . . ?
B41 Nb2 Nb1 52.2(3) . . ?
B21 Nb2 Nb1 52.1(3) . . ?
C14 Nb2 Nb1 149.9(4) . . ?
C15 Nb2 Nb1 149.5(4) . . ?
B42 Nb2 Nb1 51.9(3) . . ?
C13 Nb2 Nb1 150.8(4) . . ?
B22 Nb2 H42A 82(4) . . ?
C11 Nb2 H42A 135(4) . . ?
C12 Nb2 H42A 103(4) . . ?
B41 Nb2 H42A 77(4) . . ?
B21 Nb2 H42A 118(4) . . ?
C14 Nb2 H42A 89(4) . . ?
C15 Nb2 H42A 121(4) . . ?
B42 Nb2 H42A 34(4) . . ?
C13 Nb2 H42A 78(4) . . ?
Nb1 Nb2 H42A 74(4) . . ?
C15 C11 C12 106.4(16) . . ?
C15 C11 C16 131(2) . . ?
C12 C11 C16 122.1(18) . . ?
C15 C11 Nb2 74.1(9) . . ?
C12 C11 Nb2 72.8(9) . . ?
C16 C11 Nb2 126.7(13) . . ?
C11 C12 C13 105.1(15) . . ?
C11 C12 C17 127.2(19) . . ?
C13 C12 C17 126.9(19) . . ?
C11 C12 Nb2 71.8(9) . . ?
C13 C12 Nb2 73.8(9) . . ?
C17 C12 Nb2 126.7(12) . . ?
C14 C13 C12 107.4(17) . . ?
C14 C13 C18 131(2) . . ?
C12 C13 C18 120.7(19) . . ?
C14 C13 Nb2 73.0(10) . . ?
C12 C13 Nb2 70.8(9) . . ?
C18 C13 Nb2 128.1(13) . . ?
C13 C14 C15 112.2(17) . . ?
C13 C14 C19 122(2) . . ?
C15 C14 C19 125(2) . . ?
C13 C14 Nb2 75.1(10) . . ?
C15 C14 Nb2 73.8(10) . . ?
C19 C14 Nb2 127.4(12) . . ?
C14 C15 C11 108.9(17) . . ?
C14 C15 C20 127(2) . . ?
C11 C15 C20 124(2) . . ?
C14 C15 Nb2 73.5(10) . . ?
C11 C15 Nb2 71.7(9) . . ?
C20 C15 Nb2 120.3(12) . . ?
C11 C16 H16A 109.5 . . ?
C11 C16 H16B 109.5 . . ?
H16A C16 H16B 109.5 . . ?
C11 C16 H16C 109.5 . . ?
H16A C16 H16C 109.5 . . ?
H16B C16 H16C 109.5 . . ?
C12 C17 H17A 109.5 . . ?
C12 C17 H17B 109.5 . . ?
H17A C17 H17B 109.5 . . ?
C12 C17 H17C 109.5 . . ?
H17A C17 H17C 109.5 . . ?
H17B C17 H17C 109.5 . . ?
C13 C18 H18A 109.5 . . ?
C13 C18 H18B 109.5 . . ?
H18A C18 H18B 109.5 . . ?
C13 C18 H18C 109.5 . . ?
H18A C18 H18C 109.5 . . ?
H18B C18 H18C 109.5 . . ?
C14 C19 H19A 109.5 . . ?
C14 C19 H19B 109.5 . . ?
H19A C19 H19B 109.5 . . ?
C14 C19 H19C 109.5 . . ?
H19A C19 H19C 109.5 . . ?
H19B C19 H19C 109.5 . . ?
C15 C20 H20A 109.5 . . ?
C15 C20 H20B 109.5 . . ?
H20A C20 H20B 109.5 . . ?
C15 C20 H20C 109.5 . . ?
H20A C20 H20C 109.5 . . ?
H20B C20 H20C 109.5 . . ?
C23 S1 B22 99.6(5) . . ?
B22 B21 Nb2 66.8(6) . . ?
B22 B21 Nb1 67.9(6) . . ?
Nb2 B21 Nb1 76.1(4) . . ?
B22 B21 H21 138.2 . . ?
Nb2 B21 H21 138.2 . . ?
Nb1 B21 H21 138.2 . . ?
B21 B22 S1 108.4(8) . . ?
B21 B22 Nb2 68.8(6) . . ?
S1 B22 Nb2 143.1(8) . . ?
B21 B22 Nb1 68.1(6) . . ?
S1 B22 Nb1 138.1(7) . . ?
Nb2 B22 Nb1 76.8(4) . . ?
N24 C23 O31 115.6(11) . . ?
N24 C23 S1 130.5(9) . . ?
O31 C23 S1 113.9(8) . . ?
C23 N24 C25 104.3(11) . . ?
C26 C25 C30 118.8(15) . . ?
C26 C25 N24 132.8(14) . . ?
C30 C25 N24 108.4(13) . . ?
C27 C26 C25 117.6(15) . . ?
C27 C26 H26 121.2 . . ?
C25 C26 H26 121.2 . . ?
C28 C27 C26 124.4(17) . . ?
C28 C27 H27 117.8 . . ?
C26 C27 H27 117.8 . . ?
C27 C28 C29 120.9(18) . . ?
C27 C28 H28 119.6 . . ?
C29 C28 H28 119.6 . . ?
C30 C29 C28 114.4(14) . . ?
C30 C29 H29 122.8 . . ?
C28 C29 H29 122.8 . . ?
O31 C30 C29 126.8(12) . . ?
O31 C30 C25 109.2(12) . . ?
C29 C30 C25 124.0(13) . . ?
C30 O31 C23 102.5(9) . . ?
B42 B41 Nb2 69.4(7) . . ?
B42 B41 Nb1 68.2(6) . . ?
Nb2 B41 Nb1 76.2(4) . . ?
B42 B41 H41 137.6 . . ?
Nb2 B41 H41 137.6 . . ?
Nb1 B41 H41 137.6 . . ?
B41 B42 Nb1 68.4(6) . . ?
B41 B42 Nb2 67.2(6) . . ?
Nb1 B42 Nb2 75.6(4) . . ?
B41 B42 H42A 116(6) . . ?
Nb1 B42 H42A 102(6) . . ?
Nb2 B42 H42A 50(6) . . ?
B41 B42 H42B 111(8) . . ?
Nb1 B42 H42B 148(8) . . ?
Nb2 B42 H42B 136(8) . . ?
H42A B42 H42B 106(10) . . ?

loop_
_geom_bond_atom_site_label_1
_geom_bond_atom_site_label_2
_geom_bond_distance
_geom_bond_site_symmetry_2
_geom_bond_publ_flag
Nb1 C4 2.346(12) . ?
Nb1 C3 2.381(12) . ?
Nb1 C5 2.383(13) . ?
Nb1 C2 2.390(12) . ?
Nb1 B22 2.398(14) . ?
Nb1 C1 2.400(13) . ?
Nb1 B21 2.402(14) . ?
Nb1 B42 2.404(13) . ?
Nb1 B41 2.407(13) . ?
Nb1 Nb2 2.9566(14) . ?
C1 C5 1.391(19) . ?
C1 C2 1.411(18) . ?
C1 C6 1.56(2) . ?
C2 C3 1.424(17) . ?
C2 C7 1.51(2) . ?
C3 C4 1.445(18) . ?
C3 C8 1.48(2) . ?
C4 C5 1.433(17) . ?
C4 C9 1.498(19) . ?
C5 C10 1.51(2) . ?
C6 H6A 0.9800 . ?
C6 H6B 0.9800 . ?
C6 H6C 0.9800 . ?
C7 H7A 0.9800 . ?
C7 H7B 0.9800 . ?
C7 H7C 0.9800 . ?
C8 H8A 0.9800 . ?
C8 H8B 0.9800 . ?
C8 H8C 0.9800 . ?
C9 H9A 0.9800 . ?
C9 H9B 0.9800 . ?
C9 H9C 0.9800 . ?
C10 H10A 0.9800 . ?
C10 H10B 0.9800 . ?
C10 H10C 0.9800 . ?
Nb2 B22 2.362(13) . ?
Nb2 C11 2.369(16) . ?
Nb2 C12 2.382(16) . ?
Nb2 B41 2.383(15) . ?
Nb2 B21 2.395(13) . ?
Nb2 C14 2.396(16) . ?
Nb2 C15 2.400(17) . ?
Nb2 B42 2.420(15) . ?
Nb2 C13 2.422(16) . ?
Nb2 H42A 1.86(14) . ?
C11 C15 1.40(3) . ?
C11 C12 1.44(3) . ?
C11 C16 1.50(3) . ?
C12 C13 1.46(2) . ?
C12 C17 1.51(3) . ?
C13 C14 1.32(3) . ?
C13 C18 1.52(3) . ?
C14 C15 1.35(3) . ?
C14 C19 1.56(3) . ?
C15 C20 1.53(3) . ?
C16 H16A 0.9800 . ?
C16 H16B 0.9800 . ?
C16 H16C 0.9800 . ?
C17 H17A 0.9800 . ?
C17 H17B 0.9800 . ?
C17 H17C 0.9800 . ?
C18 H18A 0.9800 . ?
C18 H18B 0.9800 . ?
C18 H18C 0.9800 . ?
C19 H19A 0.9800 . ?
C19 H19B 0.9800 . ?
C19 H19C 0.9800 . ?
C20 H20A 0.9800 . ?
C20 H20B 0.9800 . ?
C20 H20C 0.9800 . ?
S1 C23 1.736(13) . ?
S1 B22 1.910(14) . ?
B21 B22 1.799(17) . ?
B21 H21 1.0000 . ?
C23 N24 1.285(16) . ?
C23 O31 1.406(13) . ?
N24 C25 1.401(18) . ?
C25 C26 1.38(2) . ?
C25 C30 1.388(18) . ?
C26 C27 1.34(3) . ?
C26 H26 0.9500 . ?
C27 C28 1.33(2) . ?
C27 H27 0.9500 . ?
C28 C29 1.43(2) . ?
C28 H28 0.9500 . ?
C29 C30 1.37(2) . ?
C29 H29 0.9500 . ?
C30 O31 1.361(16) . ?
B41 B42 1.777(19) . ?
B41 H41 1.0000 . ?
B42 H42A 1.38(14) . ?
B42 H42B 1.03(14) . ?

loop_
_geom_torsion_atom_site_label_1
_geom_torsion_atom_site_label_2
_geom_torsion_atom_site_label_3
_geom_torsion_atom_site_label_4
_geom_torsion
_geom_torsion_site_symmetry_1
_geom_torsion_site_symmetry_2
_geom_torsion_site_symmetry_3
_geom_torsion_site_symmetry_4
_geom_torsion_publ_flag
C5 C1 C2 C3 -0.7(15) . . . . ?
C6 C1 C2 C3 175.5(12) . . . . ?
Nb1 C1 C2 C3 -64.2(9) . . . . ?
C5 C1 C2 C7 -174.6(13) . . . . ?
C6 C1 C2 C7 2(2) . . . . ?
Nb1 C1 C2 C7 121.9(13) . . . . ?
C5 C1 C2 Nb1 63.5(9) . . . . ?
C6 C1 C2 Nb1 -120.3(12) . . . . ?
C1 C2 C3 C4 1.5(14) . . . . ?
C7 C2 C3 C4 175.7(12) . . . . ?
Nb1 C2 C3 C4 -63.4(8) . . . . ?
C1 C2 C3 C8 -174.2(13) . . . . ?
C7 C2 C3 C8 0(2) . . . . ?
Nb1 C2 C3 C8 121.0(14) . . . . ?
C1 C2 C3 Nb1 64.8(9) . . . . ?
C7 C2 C3 Nb1 -120.9(12) . . . . ?
C2 C3 C4 C5 -1.7(13) . . . . ?
C8 C3 C4 C5 174.0(13) . . . . ?
Nb1 C3 C4 C5 -66.4(8) . . . . ?
C2 C3 C4 C9 -170.2(12) . . . . ?
C8 C3 C4 C9 6(2) . . . . ?
Nb1 C3 C4 C9 125.0(13) . . . . ?
C2 C3 C4 Nb1 64.8(8) . . . . ?
C8 C3 C4 Nb1 -119.5(13) . . . . ?
C2 C1 C5 C4 -0.4(14) . . . . ?
C6 C1 C5 C4 -176.5(12) . . . . ?
Nb1 C1 C5 C4 63.2(9) . . . . ?
C2 C1 C5 C10 175.2(12) . . . . ?
C6 C1 C5 C10 -1(2) . . . . ?
Nb1 C1 C5 C10 -121.2(13) . . . . ?
C2 C1 C5 Nb1 -63.5(9) . . . . ?
C6 C1 C5 Nb1 120.4(13) . . . . ?
C3 C4 C5 C1 1.3(14) . . . . ?
C9 C4 C5 C1 169.9(13) . . . . ?
Nb1 C4 C5 C1 -65.0(9) . . . . ?
C3 C4 C5 C10 -174.4(12) . . . . ?
C9 C4 C5 C10 -6(2) . . . . ?
Nb1 C4 C5 C10 119.3(13) . . . . ?
C3 C4 C5 Nb1 66.3(8) . . . . ?
C9 C4 C5 Nb1 -125.1(13) . . . . ?
C15 C11 C12 C13 -0.3(16) . . . . ?
C16 C11 C12 C13 -170.2(16) . . . . ?
Nb2 C11 C12 C13 66.8(10) . . . . ?
C15 C11 C12 C17 170.2(17) . . . . ?
C16 C11 C12 C17 0(3) . . . . ?
Nb2 C11 C12 C17 -122.7(18) . . . . ?
C15 C11 C12 Nb2 -67.1(10) . . . . ?
C16 C11 C12 Nb2 123.0(16) . . . . ?
C11 C12 C13 C14 -1.1(17) . . . . ?
C17 C12 C13 C14 -171.6(17) . . . . ?
Nb2 C12 C13 C14 64.3(11) . . . . ?
C11 C12 C13 C18 171.0(16) . . . . ?
C17 C12 C13 C18 1(3) . . . . ?
Nb2 C12 C13 C18 -123.5(16) . . . . ?
C11 C12 C13 Nb2 -65.5(10) . . . . ?
C17 C12 C13 Nb2 124.1(17) . . . . ?
C12 C13 C14 C15 2.2(18) . . . . ?
C18 C13 C14 C15 -168.8(18) . . . . ?
Nb2 C13 C14 C15 65.1(12) . . . . ?
C12 C13 C14 C19 172.0(15) . . . . ?
C18 C13 C14 C19 1(3) . . . . ?
Nb2 C13 C14 C19 -125.1(16) . . . . ?
C12 C13 C14 Nb2 -62.9(10) . . . . ?
C18 C13 C14 Nb2 126(2) . . . . ?
C13 C14 C15 C11 -2.4(19) . . . . ?
C19 C14 C15 C11 -171.8(16) . . . . ?
Nb2 C14 C15 C11 63.5(11) . . . . ?
C13 C14 C15 C20 178.2(17) . . . . ?
C19 C14 C15 C20 9(3) . . . . ?
Nb2 C14 C15 C20 -115.9(18) . . . . ?
C13 C14 C15 Nb2 -65.9(12) . . . . ?
C19 C14 C15 Nb2 124.7(17) . . . . ?
C12 C11 C15 C14 1.6(17) . . . . ?
C16 C11 C15 C14 170.3(19) . . . . ?
Nb2 C11 C15 C14 -64.6(11) . . . . ?
C12 C11 C15 C20 -179.1(16) . . . . ?
C16 C11 C15 C20 -10(3) . . . . ?
Nb2 C11 C15 C20 114.7(16) . . . . ?
C12 C11 C15 Nb2 66.2(10) . . . . ?
C16 C11 C15 Nb2 -125.0(19) . . . . ?
Nb2 B21 B22 S1 -140.8(8) . . . . ?
Nb1 B21 B22 S1 135.4(7) . . . . ?
Nb1 B21 B22 Nb2 -83.8(3) . . . . ?
Nb2 B21 B22 Nb1 83.8(3) . . . . ?
B22 S1 C23 N24 -7.5(14) . . . . ?
B22 S1 C23 O31 175.1(9) . . . . ?
O31 C23 N24 C25 0.3(15) . . . . ?
S1 C23 N24 C25 -176.9(10) . . . . ?
C23 N24 C25 C26 177.7(16) . . . . ?
C23 N24 C25 C30 -0.5(15) . . . . ?
C30 C25 C26 C27 -1(2) . . . . ?
N24 C25 C26 C27 -179.1(15) . . . . ?
C25 C26 C27 C28 1(3) . . . . ?
C26 C27 C28 C29 0(3) . . . . ?
C27 C28 C29 C30 0(2) . . . . ?
C28 C29 C30 O31 178.4(12) . . . . ?
C28 C29 C30 C25 -1(2) . . . . ?
C26 C25 C30 O31 -178.0(12) . . . . ?
N24 C25 C30 O31 0.5(15) . . . . ?
C26 C25 C30 C29 1(2) . . . . ?
N24 C25 C30 C29 179.6(13) . . . . ?
C29 C30 O31 C23 -179.4(14) . . . . ?
C25 C30 O31 C23 -0.3(13) . . . . ?
N24 C23 O31 C30 0.0(14) . . . . ?
S1 C23 O31 C30 177.7(8) . . . . ?
Nb2 B41 B42 Nb1 -82.9(3) . . . . ?
Nb1 B41 B42 Nb2 82.9(3) . . . . ?
